data_4346600
loop_
_publ_author_name
'Hassanein, K.'
'Amo-Ochoa, P'
'G\'omez-Garc\'ia, C J'
'Delgado, S.'
'Castillo, O.'
'Oc\'on, P'
'Mart\'inez, J I'
'Perles, J.'
'Zamora, F.'

_publ_contact_author
;
 Pilar Amo-Ochoa. 
 Departamento de Quimica Inorganica. 
 Universidad Autonoma de Madrid.
 E-28049 Madrid, Spain
;
_publ_section_title
;
 Halo and Pseudohalo Cu(I)-Pyridinato Double Chains with Tunable Physical
 Properties.
;
_journal_issue 22
_journal_name_full 'Inorganic chemistry'
_journal_page_first 10738
_journal_page_last 10747
_journal_paper_doi 10.1021/acs.inorgchem.5b01754
_journal_volume 54
_journal_year 2015
_chemical_compound_source 'synthesis as described'
_chemical_formula_moiety 'C5 H5 Cl Cu N3 O2, C2 H4 O2'
_chemical_formula_structural 'C5 H5 Cl Cu N3 O2, C2 H4 O2'
_chemical_formula_sum 'C7 H9 Cu I N3 O4'
_chemical_formula_weight 389.61
_chemical_name_systematic
;
catena-poly[(m3-iodide)(2-amino-5-nitropyridine)copper(I)]-acetic acid (1/1) 
;
_space_group_crystal_system triclinic
_space_group_IT_number 2
_space_group_name_Hall '-P 1'
_space_group_name_H-M_alt 'P -1'
_atom_sites_solution_hydrogens geom
_atom_sites_solution_primary direct
_atom_sites_solution_secondary difmap
_audit_creation_method SHELXL97
_cell_angle_alpha 108.6600(10)
_cell_angle_beta 93.9750(10)
_cell_angle_gamma 98.5330(10)
_cell_formula_units_Z 2
_cell_length_a 4.14440(10)
_cell_length_b 11.3403(2)
_cell_length_c 15.0851(3)
_cell_measurement_reflns_used 567
_cell_measurement_temperature 296.(2)
_cell_measurement_theta_max 30.2282
_cell_measurement_theta_min 4.9889
_cell_volume 659.10(2)
_computing_cell_refinement 'APEX2 v2010.9-1 (Bruker AXS)'
_computing_data_collection 'Bruker Instrument Service v2010.9.0.0'
_computing_data_reduction 'SAINT V7.68A (Bruker AXS, 2009)'
_computing_structure_refinement 'SHELXL-97 (Sheldrick, 2008)'
_computing_structure_solution 'SHELXS-97 (Sheldrick, 2008)'
_diffrn_ambient_temperature 296.(2)
_diffrn_detector_area_resol_mean 8.3333
_diffrn_measured_fraction_theta_full 0.982
_diffrn_measured_fraction_theta_max 0.982
_diffrn_measurement_device_type 'SuperNova, Single source at offset), Eos'
_diffrn_radiation_wavelength 0.71073
_diffrn_reflns_av_R_equivalents 0.0298
_diffrn_reflns_av_sigmaI/netI 0.0218
_diffrn_reflns_limit_h_max 4
_diffrn_reflns_limit_h_min -4
_diffrn_reflns_limit_k_max 13
_diffrn_reflns_limit_k_min -13
_diffrn_reflns_limit_l_max 18
_diffrn_reflns_limit_l_min -18
_diffrn_reflns_number 11658
_diffrn_reflns_theta_full 25.35
_diffrn_reflns_theta_max 25.35
_diffrn_reflns_theta_min 2.87
_exptl_absorpt_coefficient_mu 4.001
_exptl_absorpt_correction_T_max 0.86
_exptl_absorpt_correction_T_min 0.68
_exptl_absorpt_correction_type multi-scan
_exptl_absorpt_process_details sadabs
_exptl_crystal_colour 'clear orange'
_exptl_crystal_density_diffrn 1.963
_exptl_crystal_density_method 'not measured'
_exptl_crystal_description prismatic
_exptl_crystal_F_000 372
_exptl_crystal_size_max 0.190
_exptl_crystal_size_mid 0.050
_exptl_crystal_size_min 0.040
_platon_squeeze_details
;
;
_refine_diff_density_max 0.505
_refine_diff_density_min -0.385
_refine_ls_extinction_method none
_refine_ls_goodness_of_fit_ref 1.117
_refine_ls_hydrogen_treatment mixed
_refine_ls_matrix_type full
_refine_ls_number_parameters 146
_refine_ls_number_reflns 2344
_refine_ls_number_restraints 0
_refine_ls_restrained_S_all 1.117
_refine_ls_R_factor_all 0.0243
_refine_ls_R_factor_gt 0.0212
_refine_ls_shift/su_max 0.001
_refine_ls_shift/su_mean 0.000
_refine_ls_structure_factor_coef Fsqd
_refine_ls_weighting_details 'calc w=1/[\s^2^(Fo^2^)+(0.0298P)^2^+0.6092P] where P=(Fo^2^+2Fc^2^)/3'
_refine_ls_weighting_scheme calc
_refine_ls_wR_factor_gt 0.0587
_refine_ls_wR_factor_ref 0.0615
_reflns_number_gt 2159
_reflns_number_total 2344
_reflns_threshold_expression >2sigma(I)
_cod_data_source_file ic5b01754_si_002.cif
_cod_data_source_block compound-4
_cod_database_code 4346600

loop_
_space_group_symop_operation_xyz
'x, y, z'
'-x, -y, -z'

loop_
_atom_site_label
_atom_site_type_symbol
_atom_site_fract_x
_atom_site_fract_y
_atom_site_fract_z
_atom_site_U_iso_or_equiv
_atom_site_adp_type
_atom_site_occupancy
_atom_site_symmetry_multiplicity
_atom_site_calc_flag
_atom_site_refinement_flags
C1 C 0.8654(9) 0.6221(3) 0.1827(3) 0.0423(9) Uani 1 1 d .
C2 C 1.0004(10) 0.6588(4) 0.1108(3) 0.0484(10) Uani 1 1 d .
H2 H 0.9433 0.6088 0.0478 0.058 Uiso 1 1 calc R
C3 C 1.2161(10) 0.7690(4) 0.1360(3) 0.0451(9) Uani 1 1 d .
H3 H 1.3066 0.7971 0.0901 0.054 Uiso 1 1 calc R
C4 C 1.3039(8) 0.8415(3) 0.2325(2) 0.0352(8) Uani 1 1 d .
C5 C 0.9509(9) 0.6967(3) 0.2742(3) 0.0383(8) Uani 1 1 d .
H5 H 0.8562 0.6705 0.3205 0.046 Uiso 1 1 calc R
Cu1 Cu 1.24899(11) 0.91271(4) 0.44199(3) 0.04355(14) Uani 1 1 d .
I1 I 0.73442(5) 0.84235(2) 0.524854(15) 0.03601(10) Uani 1 1 d .
N1 N 1.1648(7) 0.8062(3) 0.30129(19) 0.0347(6) Uani 1 1 d .
N2 N 1.5279(8) 0.9470(3) 0.2586(2) 0.0486(8) Uani 1 1 d .
H2A H 1.5807 0.9906 0.3174 0.058 Uiso 1 1 calc R
H2B H 1.6201 0.9717 0.2166 0.058 Uiso 1 1 calc R
N3 N 0.6390(9) 0.5042(3) 0.1594(3) 0.0578(9) Uani 1 1 d .
C6 C 0.9675(10) 0.1284(4) 0.1332(3) 0.0475(9) Uani 1 1 d .
O1 O 0.5962(11) 0.4308(3) 0.0788(3) 0.0920(13) Uani 1 1 d .
O2 O 0.4929(10) 0.4816(3) 0.2210(3) 0.0877(12) Uani 1 1 d .
O3 O 1.1285(10) 0.1705(4) 0.0725(3) 0.0836(11) Uani 1 1 d .
H3A H 1.1516 0.1244 0.0166 0.125 Uiso 1 1 d .
O4 O 0.8366(8) 0.0166(3) 0.1135(2) 0.0620(8) Uani 1 1 d .
C7 C 0.9529(13) 0.2240(4) 0.2272(3) 0.0655(13) Uani 1 1 d .
H7A H 0.7284 0.2211 0.2396 0.098 Uiso 1 1 calc R
H7B H 1.0424 0.3070 0.2268 0.098 Uiso 1 1 calc R
H7C H 1.0786 0.2054 0.2753 0.098 Uiso 1 1 calc R

loop_
_atom_site_aniso_label
_atom_site_aniso_U_11
_atom_site_aniso_U_22
_atom_site_aniso_U_33
_atom_site_aniso_U_23
_atom_site_aniso_U_13
_atom_site_aniso_U_12
C1 0.044(2) 0.0324(18) 0.042(2) 0.0052(16) -0.0025(16) 0.0024(15)
C2 0.064(3) 0.044(2) 0.0273(18) 0.0018(16) -0.0024(17) 0.0069(19)
C3 0.056(2) 0.049(2) 0.0297(18) 0.0135(17) 0.0066(16) 0.0050(18)
C4 0.0397(19) 0.0371(19) 0.0288(17) 0.0101(15) 0.0055(14) 0.0085(15)
C5 0.045(2) 0.0327(18) 0.0354(19) 0.0099(15) 0.0056(15) 0.0032(15)
Cu1 0.0487(3) 0.0426(3) 0.0312(2) 0.0078(2) 0.00144(19) -0.0046(2)
I1 0.03421(14) 0.03581(14) 0.03835(14) 0.01344(10) 0.00801(9) 0.00344(9)
N1 0.0395(16) 0.0330(15) 0.0269(14) 0.0068(12) 0.0026(12) 0.0005(12)
N2 0.055(2) 0.0483(19) 0.0350(17) 0.0112(14) 0.0109(14) -0.0088(15)
N3 0.063(2) 0.0359(18) 0.060(2) 0.0053(18) -0.0081(19) -0.0042(16)
C6 0.052(2) 0.047(2) 0.044(2) 0.0202(18) 0.0086(18) 0.0002(18)
O1 0.126(3) 0.052(2) 0.062(2) -0.0082(18) -0.011(2) -0.024(2)
O2 0.097(3) 0.056(2) 0.090(3) 0.0121(19) 0.021(2) -0.0262(19)
O3 0.109(3) 0.072(2) 0.067(2) 0.0259(19) 0.023(2) 0.000(2)
O4 0.085(2) 0.0468(17) 0.0470(17) 0.0136(14) 0.0211(15) -0.0107(15)
C7 0.080(3) 0.056(3) 0.050(3) 0.012(2) 0.011(2) -0.006(2)

loop_
_atom_type_symbol
_atom_type_description
_atom_type_scat_dispersion_real
_atom_type_scat_dispersion_imag
_atom_type_scat_source
C C 0.0033 0.0016 'International Tables Vol C Tables 4.2.6.8 and 6.1.1.4'
H H 0.0000 0.0000 'International Tables Vol C Tables 4.2.6.8 and 6.1.1.4'
N N 0.0061 0.0033 'International Tables Vol C Tables 4.2.6.8 and 6.1.1.4'
O O 0.0106 0.0060 'International Tables Vol C Tables 4.2.6.8 and 6.1.1.4'
Cu Cu 0.3201 1.2651 'International Tables Vol C Tables 4.2.6.8 and 6.1.1.4'
I I -0.4742 1.8119 'International Tables Vol C Tables 4.2.6.8 and 6.1.1.4'

loop_
_geom_angle_atom_site_label_1
_geom_angle_atom_site_label_2
_geom_angle_atom_site_label_3
_geom_angle
_geom_angle_site_symmetry_1
_geom_angle_site_symmetry_3
C5 C1 C2 120.2(3) . .
C5 C1 N3 120.0(4) . .
C2 C1 N3 119.8(4) . .
C3 C2 C1 117.8(4) . .
C3 C2 H2 121.1 . .
C1 C2 H2 121.1 . .
C2 C3 C4 119.8(4) . .
C2 C3 H3 120.1 . .
C4 C3 H3 120.1 . .
N2 C4 N1 117.9(3) . .
N2 C4 C3 120.4(3) . .
N1 C4 C3 121.6(3) . .
N1 C5 C1 123.3(3) . .
N1 C5 H5 118.4 . .
C1 C5 H5 118.4 . .
N1 Cu1 I1 109.38(8) . 1_655
N1 Cu1 I1 113.65(8) . 2_776
I1 Cu1 I1 118.360(17) 1_655 2_776
N1 Cu1 I1 108.03(8) . .
I1 Cu1 I1 101.787(17) 1_655 .
I1 Cu1 I1 104.331(17) 2_776 .
N1 Cu1 Cu1 135.67(8) . 2_876
I1 Cu1 Cu1 59.206(18) 1_655 2_876
I1 Cu1 Cu1 59.154(18) 2_776 2_876
I1 Cu1 Cu1 116.16(2) . 2_876
Cu1 I1 Cu1 61.640(17) 1_455 2_776
Cu1 I1 Cu1 101.787(17) 1_455 .
Cu1 I1 Cu1 75.669(17) 2_776 .
C5 N1 C4 117.2(3) . .
C5 N1 Cu1 118.5(2) . .
C4 N1 Cu1 124.3(2) . .
C4 N2 H2A 120.0 . .
C4 N2 H2B 120.0 . .
H2A N2 H2B 120.0 . .
O1 N3 O2 121.9(4) . .
O1 N3 C1 119.4(4) . .
O2 N3 C1 118.8(4) . .
O4 C6 O3 122.1(4) . .
O4 C6 C7 121.3(4) . .
O3 C6 C7 116.6(4) . .
C6 O3 H3A 124.7 . .
C6 C7 H7A 109.5 . .
C6 C7 H7B 109.5 . .
H7A C7 H7B 109.5 . .
C6 C7 H7C 109.5 . .
H7A C7 H7C 109.5 . .
H7B C7 H7C 109.5 . .

loop_
_geom_bond_atom_site_label_1
_geom_bond_atom_site_label_2
_geom_bond_distance
_geom_bond_site_symmetry_2
C1 C5 1.358(5) .
C1 C2 1.403(6) .
C1 N3 1.440(5) .
C2 C3 1.350(6) .
C2 H2 0.9300 .
C3 C4 1.414(5) .
C3 H3 0.9300 .
C4 N2 1.329(5) .
C4 N1 1.360(4) .
C5 N1 1.339(4) .
C5 H5 0.9300 .
Cu1 N1 2.054(3) .
Cu1 I1 2.6482(5) 1_655
Cu1 I1 2.6496(5) 2_776
Cu1 I1 2.6926(5) .
Cu1 Cu1 2.7143(9) 2_876
Cu1 Cu1 3.2770(10) 2_776
I1 Cu1 2.6482(5) 1_455
I1 Cu1 2.6496(5) 2_776
N2 H2A 0.8600 .
N2 H2B 0.8600 .
N3 O1 1.216(5) .
N3 O2 1.217(5) .
C6 O4 1.234(5) .
C6 O3 1.335(5) .
C6 C7 1.495(6) .
O3 H3A 0.8585 .
C7 H7A 0.9600 .
C7 H7B 0.9600 .
C7 H7C 0.9600 .

loop_
_platon_squeeze_void_nr
_platon_squeeze_void_average_x
_platon_squeeze_void_average_y
_platon_squeeze_void_average_z
_platon_squeeze_void_volume
_platon_squeeze_void_count_electrons
_platon_squeeze_void_content
1 -0.007 0.500 0.500 92 16 ' '
